data_2204241
loop_
_publ_author_name
'Chadwick D. Sofield'
'Marc D. Walter'
'Richard A. Andersen'

_publ_section_title
;
 Bis[\h^5^-1,3-bis(trimethylsilyl)cyclopentadienyl]vanadium(II)
;
_journal_issue 9
_journal_name_full 'Acta Crystallographica Section E'
_journal_page_first m1296
_journal_page_last m1297
_journal_paper_doi 10.1107/S1600536804020276
_journal_volume 60
_journal_year 2004
_chemical_formula_iupac '[V (C11 H21 Si2)2]'
_chemical_formula_moiety 'C22 H42 Si4 V'
_chemical_formula_sum 'C22 H42 Si4 V'
_chemical_formula_weight 469.86
_chemical_name_common Di(bistrimethylsilylcyclopentadienyl)vanadium
_chemical_name_systematic
;
Bis[\h^5^-1,3-bis(trimethylsilyl)cyclopentadienyl]vanadium(II)
;
_space_group_IT_number 15
_symmetry_cell_setting monoclinic
_symmetry_space_group_name_Hall '-C 2yc'
_symmetry_space_group_name_H-M 'C 1 2/c 1'
_atom_sites_solution_hydrogens geom
_atom_sites_solution_primary direct
_atom_sites_solution_secondary difmap
_cell_angle_alpha 90.00
_cell_angle_beta 99.720(8)
_cell_angle_gamma 90.00
_cell_formula_units_Z 4
_cell_length_a 12.451(4)
_cell_length_b 18.447(6)
_cell_length_c 12.676(5)
_cell_measurement_reflns_used 2367
_cell_measurement_temperature 137(2)
_cell_measurement_theta_max 25
_cell_measurement_theta_min 2
_cell_volume 2869.7(17)
_computing_cell_refinement 'SAINT (Bruker, 2002)'
_computing_data_collection 'SMART (Bruker, 1995-1999)'
_computing_data_reduction SAINT
_computing_molecular_graphics 'ORTEP-3 (Farrugia, 1997)'
_computing_publication_material SHELXL97
_computing_structure_refinement 'SHELXL97 (Sheldrick, 1997)'
_computing_structure_solution 'SHELXS97 (Sheldrick, 1997)'
_diffrn_ambient_temperature 137(2)
_diffrn_measured_fraction_theta_full 0.95
_diffrn_measured_fraction_theta_max 0.909
_diffrn_measurement_device_type 'Bruker SMART 1K CCD'
_diffrn_measurement_method \w
_diffrn_radiation_monochromator graphite
_diffrn_radiation_source 'fine-focus sealed tube'
_diffrn_radiation_type MoK\a
_diffrn_radiation_wavelength 0.71069
_diffrn_reflns_av_R_equivalents 0.0343
_diffrn_reflns_av_sigmaI/netI 0.0516
_diffrn_reflns_limit_h_max 13
_diffrn_reflns_limit_h_min -14
_diffrn_reflns_limit_k_max 21
_diffrn_reflns_limit_k_min -21
_diffrn_reflns_limit_l_max 15
_diffrn_reflns_limit_l_min -5
_diffrn_reflns_number 6382
_diffrn_reflns_theta_full 25.00
_diffrn_reflns_theta_max 25.46
_diffrn_reflns_theta_min 1.99
_diffrn_standards_decay_% 0
_diffrn_standards_interval_count 0
_diffrn_standards_number 0
_exptl_absorpt_coefficient_mu 0.52
_exptl_absorpt_correction_T_max 0.946
_exptl_absorpt_correction_T_min 0.874
_exptl_absorpt_correction_type multi-scan
_exptl_absorpt_process_details '(Blessing, 1995)'
_exptl_crystal_colour blue
_exptl_crystal_density_diffrn 1.087
_exptl_crystal_density_method 'not measured'
_exptl_crystal_description block
_exptl_crystal_F_000 1012
_exptl_crystal_size_max 0.34
_exptl_crystal_size_mid 0.30
_exptl_crystal_size_min 0.10
_refine_diff_density_max 0.97
_refine_diff_density_min -0.33
_refine_ls_extinction_method none
_refine_ls_goodness_of_fit_ref 1.02
_refine_ls_hydrogen_treatment constr
_refine_ls_matrix_type full
_refine_ls_number_parameters 129
_refine_ls_number_reflns 2432
_refine_ls_number_restraints 0
_refine_ls_restrained_S_all 1.02
_refine_ls_R_factor_all 0.071
_refine_ls_R_factor_gt 0.048
_refine_ls_shift/su_max 0.000
_refine_ls_shift/su_mean 0.000
_refine_ls_structure_factor_coef Fsqd
_refine_ls_weighting_details 'calc w = 1/[\s^2^(Fo^2^)+(0.0818P)^2^] where P = (Fo^2^+2Fc^2^)/3'
_refine_ls_weighting_scheme calc
_refine_ls_wR_factor_gt 0.127
_refine_ls_wR_factor_ref 0.134
_reflns_number_gt 1690
_reflns_number_total 2432
_reflns_threshold_expression I>2\s(I)
_cod_data_source_file wk6028.cif
_cod_data_source_block I
_cod_original_cell_volume 2869.8(17)
_cod_original_sg_symbol_H-M 'C 2/c'
_cod_database_code 2204241
_cod_database_fobs_code 2204241

loop_
_symmetry_equiv_pos_as_xyz
'x, y, z'
'-x, y, -z+1/2'
'x+1/2, y+1/2, z'
'-x+1/2, y+1/2, -z+1/2'
'-x, -y, -z'
'x, -y, z-1/2'
'-x+1/2, -y+1/2, -z'
'x+1/2, -y+1/2, z-1/2'

loop_
_atom_site_label
_atom_site_fract_x
_atom_site_fract_y
_atom_site_fract_z
_atom_site_U_iso_or_equiv
_atom_site_adp_type
_atom_site_calc_flag
_atom_site_refinement_flags
_atom_site_occupancy
_atom_site_type_symbol
V1 0.0000 0.38930(4) 0.2500 0.0315(3) Uani d S 1 V
Si1 0.26423(8) 0.47501(6) 0.27193(8) 0.0466(3) Uani d . 1 Si
Si2 0.02026(8) 0.24888(5) 0.46248(7) 0.0417(3) Uani d . 1 Si
C1 0.1643(3) 0.42535(17) 0.3387(2) 0.0338(7) Uani d . 1 C
C2 0.1528(2) 0.35062(18) 0.3565(2) 0.0356(8) Uani d . 1 C
H2 0.1983 0.3143 0.3344 0.043 Uiso calc R 1 H
C3 0.0646(2) 0.33617(17) 0.4119(2) 0.0305(7) Uani d . 1 C
C4 0.0214(3) 0.40654(18) 0.4295(2) 0.0401(8) Uani d . 1 C
H4 -0.0384 0.4155 0.4653 0.048 Uiso calc R 1 H
C5 0.0806(3) 0.45956(18) 0.3861(2) 0.0410(8) Uani d . 1 C
H5 0.0677 0.5103 0.3877 0.049 Uiso calc R 1 H
C6 0.2015(4) 0.5592(2) 0.2105(4) 0.0818(15) Uani d . 1 C
H6A 0.1385 0.5469 0.1559 0.123 Uiso calc R 1 H
H6B 0.2550 0.5859 0.1771 0.123 Uiso calc R 1 H
H6C 0.1776 0.5894 0.2658 0.123 Uiso calc R 1 H
C7 0.3083(4) 0.4155(3) 0.1671(3) 0.0810(15) Uani d . 1 C
H7A 0.2481 0.4102 0.1069 0.121 Uiso calc R 1 H
H7B 0.3290 0.3678 0.1978 0.121 Uiso calc R 1 H
H7C 0.3709 0.4376 0.1417 0.121 Uiso calc R 1 H
C8 0.3861(3) 0.4989(2) 0.3709(3) 0.0576(11) Uani d . 1 C
H8A 0.4367 0.5271 0.3357 0.086 Uiso calc R 1 H
H8B 0.4222 0.4545 0.4009 0.086 Uiso calc R 1 H
H8C 0.3641 0.5278 0.4286 0.086 Uiso calc R 1 H
C9 -0.1275(3) 0.2309(2) 0.4145(3) 0.0556(10) Uani d . 1 C
H9A -0.1708 0.2705 0.4374 0.083 Uiso calc R 1 H
H9B -0.1480 0.1851 0.4448 0.083 Uiso calc R 1 H
H9C -0.1412 0.2278 0.3362 0.083 Uiso calc R 1 H
C10 0.0476(4) 0.2508(2) 0.6116(3) 0.0631(12) Uani d . 1 C
H10A 0.1235 0.2649 0.6365 0.095 Uiso calc R 1 H
H10B 0.0346 0.2026 0.6393 0.095 Uiso calc R 1 H
H10C -0.0010 0.2860 0.6373 0.095 Uiso calc R 1 H
C11 0.1019(3) 0.17489(19) 0.4138(3) 0.0522(10) Uani d . 1 C
H11A 0.0903 0.1754 0.3354 0.078 Uiso calc R 1 H
H11B 0.0788 0.1280 0.4387 0.078 Uiso calc R 1 H
H11C 0.1794 0.1825 0.4418 0.078 Uiso calc R 1 H

loop_
_atom_site_aniso_label
_atom_site_aniso_U_11
_atom_site_aniso_U_22
_atom_site_aniso_U_33
_atom_site_aniso_U_12
_atom_site_aniso_U_13
_atom_site_aniso_U_23
V1 0.0287(4) 0.0406(5) 0.0243(4) 0.000 0.0015(3) 0.000
Si1 0.0418(6) 0.0501(6) 0.0440(6) -0.0172(5) -0.0044(5) 0.0113(5)
Si2 0.0423(6) 0.0466(6) 0.0368(6) -0.0044(4) 0.0083(4) 0.0085(4)
C1 0.0329(18) 0.0391(19) 0.0271(17) -0.0026(15) -0.0012(14) 0.0020(14)
C2 0.0302(17) 0.0428(19) 0.0318(17) 0.0018(15) -0.0007(14) 0.0023(15)
C3 0.0270(16) 0.0408(18) 0.0227(16) 0.0014(14) 0.0015(13) 0.0014(13)
C4 0.042(2) 0.052(2) 0.0254(17) 0.0020(17) 0.0042(14) -0.0073(15)
C5 0.051(2) 0.0378(19) 0.0317(18) 0.0016(17) -0.0001(16) -0.0060(15)
C6 0.068(3) 0.068(3) 0.102(4) -0.016(2) -0.009(3) 0.043(3)
C7 0.064(3) 0.127(4) 0.058(3) -0.043(3) 0.026(2) -0.016(3)
C8 0.049(2) 0.062(3) 0.059(3) -0.018(2) 0.0014(19) -0.001(2)
C9 0.040(2) 0.060(2) 0.069(3) -0.0071(19) 0.0164(19) 0.009(2)
C10 0.078(3) 0.073(3) 0.042(2) -0.007(2) 0.019(2) 0.015(2)
C11 0.056(2) 0.049(2) 0.052(2) -0.0008(18) 0.0110(19) 0.0080(18)

loop_
_atom_type_symbol
_atom_type_description
_atom_type_scat_dispersion_real
_atom_type_scat_dispersion_imag
_atom_type_scat_source
C C 0.0033 0.0016 'International Tables Vol C Tables 4.2.6.8 and 6.1.1.4'
H H 0.0000 0.0000 'International Tables Vol C Tables 4.2.6.8 and 6.1.1.4'
Si Si 0.0817 0.0704 'International Tables Vol C Tables 4.2.6.8 and 6.1.1.4'
V V 0.3005 0.5294 'International Tables Vol C Tables 4.2.6.8 and 6.1.1.4'

loop_
_geom_angle_atom_site_label_1
_geom_angle_atom_site_label_2
_geom_angle_atom_site_label_3
_geom_angle_site_symmetry_1
_geom_angle_site_symmetry_3
_geom_angle
_geom_angle_publ_flag
C5 V1 C5 . 2 109.81(17) ?
Cg1 V1 Cg1 . 2 173.00 y
C5 V1 C2 . 2 149.55(12) ?
C5 V1 C2 2 2 60.12(12) ?
C5 V1 C2 . . 60.12(12) ?
C5 V1 C2 2 . 149.55(12) ?
C2 V1 C2 2 . 143.10(17) ?
C5 V1 C1 . . 37.01(11) ?
C5 V1 C1 2 . 117.41(12) ?
C2 V1 C1 2 . 172.64(11) ?
C2 V1 C1 . . 36.33(11) ?
C5 V1 C1 . 2 117.41(12) ?
C5 V1 C1 2 2 37.01(11) ?
C2 V1 C1 2 2 36.33(11) ?
C2 V1 C1 . 2 172.64(11) ?
C1 V1 C1 . 2 145.80(16) ?
C5 V1 C4 . . 35.87(11) ?
C5 V1 C4 2 . 130.47(13) ?
C2 V1 C4 2 . 126.10(12) ?
C2 V1 C4 . . 59.97(12) ?
C1 V1 C4 . . 61.09(12) ?
C1 V1 C4 2 . 113.64(12) ?
C5 V1 C4 . 2 130.47(13) ?
C5 V1 C4 2 2 35.87(11) ?
C2 V1 C4 2 2 59.97(12) ?
C2 V1 C4 . 2 126.10(12) ?
C1 V1 C4 . 2 113.64(12) ?
C1 V1 C4 2 2 61.09(12) ?
C4 V1 C4 . 2 163.88(17) ?
C5 V1 C3 . 2 166.96(12) ?
C5 V1 C3 2 2 61.13(12) ?
C2 V1 C3 2 2 36.51(10) ?
C2 V1 C3 . 2 122.23(11) ?
C1 V1 C3 . 2 136.19(11) ?
C1 V1 C3 2 2 61.94(11) ?
C4 V1 C3 . 2 157.14(12) ?
C4 V1 C3 2 2 36.71(11) ?
C5 V1 C3 . . 61.13(12) ?
C5 V1 C3 2 . 166.96(11) ?
C2 V1 C3 2 . 122.23(11) ?
C2 V1 C3 . . 36.51(11) ?
C1 V1 C3 . . 61.94(11) ?
C1 V1 C3 2 . 136.19(11) ?
C4 V1 C3 . . 36.71(11) ?
C4 V1 C3 2 . 157.14(12) ?
C3 V1 C3 2 . 129.40(16) ?
C3 Si2 C10 . . 108.70(16) ?
C3 Si2 C9 . . 112.09(15) ?
C10 Si2 C9 . . 109.56(18) ?
C3 Si2 C11 . . 108.09(15) ?
C10 Si2 C11 . . 109.44(18) ?
C9 Si2 C11 . . 108.92(18) ?
C6 Si1 C8 . . 109.0(2) ?
C6 Si1 C1 . . 109.72(18) ?
C8 Si1 C1 . . 110.09(16) ?
C6 Si1 C7 . . 110.2(2) ?
C8 Si1 C7 . . 108.3(2) ?
C1 Si1 C7 . . 109.45(17) ?
C2 C1 C5 . . 105.3(3) ?
C2 C1 Si1 . . 130.4(2) ?
C5 C1 Si1 . . 124.3(3) ?
C2 C1 V1 . . 71.60(17) ?
C5 C1 V1 . . 71.21(17) ?
Si1 C1 V1 . . 122.46(15) ?
C1 C2 C3 . . 111.6(3) ?
C1 C2 V1 . . 72.07(18) ?
C3 C2 V1 . . 73.20(17) ?
C1 C2 H2 . . 124.2 ?
C3 C2 H2 . . 124.2 ?
V1 C2 H2 . . 122.1 ?
C2 C3 C4 . . 104.3(3) ?
C2 C3 Si2 . . 129.2(2) ?
C4 C3 Si2 . . 126.2(2) ?
C2 C3 V1 . . 70.29(16) ?
C4 C3 V1 . . 70.70(17) ?
Si2 C3 V1 . . 126.99(15) ?
C5 C4 C3 . . 109.6(3) ?
C5 C4 V1 . . 71.50(18) ?
C3 C4 V1 . . 72.59(16) ?
C5 C4 H4 . . 125.2 ?
C3 C4 H4 . . 125.2 ?
V1 C4 H4 . . 122.3 ?
C4 C5 C1 . . 109.1(3) ?
C4 C5 V1 . . 72.63(18) ?
C1 C5 V1 . . 71.77(17) ?
C4 C5 H5 . . 125.5 ?
C1 C5 H5 . . 125.5 ?
V1 C5 H5 . . 121.8 ?
Si1 C6 H6A . . 109.5 ?
Si1 C6 H6B . . 109.5 ?
H6A C6 H6B . . 109.5 ?
Si1 C6 H6C . . 109.5 ?
H6A C6 H6C . . 109.5 ?
H6B C6 H6C . . 109.5 ?
Si1 C7 H7A . . 109.5 ?
Si1 C7 H7B . . 109.5 ?
H7A C7 H7B . . 109.5 ?
Si1 C7 H7C . . 109.5 ?
H7A C7 H7C . . 109.5 ?
H7B C7 H7C . . 109.5 ?
Si1 C8 H8A . . 109.5 ?
Si1 C8 H8B . . 109.5 ?
H8A C8 H8B . . 109.5 ?
Si1 C8 H8C . . 109.5 ?
H8A C8 H8C . . 109.5 ?
H8B C8 H8C . . 109.5 ?
Si2 C9 H9A . . 109.5 ?
Si2 C9 H9B . . 109.5 ?
H9A C9 H9B . . 109.5 ?
Si2 C9 H9C . . 109.5 ?
H9A C9 H9C . . 109.5 ?
H9B C9 H9C . . 109.5 ?
Si2 C10 H10A . . 109.5 ?
Si2 C10 H10B . . 109.5 ?
H10A C10 H10B . . 109.5 ?
Si2 C10 H10C . . 109.5 ?
H10A C10 H10C . . 109.5 ?
H10B C10 H10C . . 109.5 ?
Si2 C11 H11A . . 109.5 ?
Si2 C11 H11B . . 109.5 ?
H11A C11 H11B . . 109.5 ?
Si2 C11 H11C . . 109.5 ?
H11A C11 H11C . . 109.5 ?
H11B C11 H11C . . 109.5 ?

loop_
_geom_bond_atom_site_label_1
_geom_bond_atom_site_label_2
_geom_bond_site_symmetry_2
_geom_bond_distance
_geom_bond_publ_flag
V1 C1 . 2.261(3) y
V1 C1 2 2.261(3) ?
V1 C2 2 2.255(3) ?
V1 C2 . 2.255(3) y
V1 C3 2 2.293(3) ?
V1 C3 . 2.293(3) y
V1 C4 . 2.268(3) y
V1 C4 2 2.268(3) ?
V1 C5 . 2.254(3) y
V1 C5 2 2.254(3) ?
V1 Cg1 . 1.920(10) y
V1 Cg1 2 1.920(10) ?
Si2 C3 . 1.852(3) ?
Si2 C10 . 1.863(4) ?
Si2 C9 . 1.867(4) ?
Si2 C11 . 1.868(4) ?
Si1 C6 . 1.850(4) ?
Si1 C8 . 1.852(4) ?
Si1 C1 . 1.861(3) ?
Si1 C7 . 1.876(4) ?
C1 C2 . 1.408(4) ?
C1 C5 . 1.433(4) ?
C2 C3 . 1.425(4) ?
C2 H2 . 0.9500 ?
C3 C4 . 1.437(4) ?
C4 C5 . 1.393(5) ?
C4 H4 . 0.9500 ?
C5 H5 . 0.9500 ?
C6 H6A . 0.9800 ?
C6 H6B . 0.9800 ?
C6 H6C . 0.9800 ?
C7 H7A . 0.9800 ?
C7 H7B . 0.9800 ?
C7 H7C . 0.9800 ?
C8 H8A . 0.9800 ?
C8 H8B . 0.9800 ?
C8 H8C . 0.9800 ?
C9 H9A . 0.9800 ?
C9 H9B . 0.9800 ?
C9 H9C . 0.9800 ?
C10 H10A . 0.9800 ?
C10 H10B . 0.9800 ?
C10 H10C . 0.9800 ?
C11 H11A . 0.9800 ?
C11 H11B . 0.9800 ?
C11 H11C . 0.9800 ?

loop_
_geom_torsion_atom_site_label_1
_geom_torsion_atom_site_label_2
_geom_torsion_atom_site_label_3
_geom_torsion_atom_site_label_4
_geom_torsion_site_symmetry_1
_geom_torsion
C6 Si1 C1 C2 . 150.4(3)
C8 Si1 C1 C2 . -89.6(3)
C7 Si1 C1 C2 . 29.4(4)
C6 Si1 C1 C5 . -30.8(3)
C8 Si1 C1 C5 . 89.1(3)
C7 Si1 C1 C5 . -151.9(3)
C6 Si1 C1 V1 . 57.6(3)
C8 Si1 C1 V1 . 177.49(18)
C7 Si1 C1 V1 . -63.5(2)
C5 V1 C1 C2 . 114.0(3)
C5 V1 C1 C2 2 -159.08(19)
C1 V1 C1 C2 2 167.77(19)
C4 V1 C1 C2 . 77.6(2)
C4 V1 C1 C2 2 -119.38(19)
C3 V1 C1 C2 2 -83.3(2)
C3 V1 C1 C2 . 35.65(18)
C5 V1 C1 C5 2 86.9(3)
C2 V1 C1 C5 . -114.0(3)
C1 V1 C1 C5 2 53.76(17)
C4 V1 C1 C5 . -36.38(19)
C4 V1 C1 C5 2 126.6(2)
C3 V1 C1 C5 2 162.74(18)
C3 V1 C1 C5 . -78.4(2)
C5 V1 C1 Si1 . -119.2(3)
C5 V1 C1 Si1 2 -32.3(2)
C2 V1 C1 Si1 . 126.7(3)
C1 V1 C1 Si1 2 -65.49(16)
C4 V1 C1 Si1 . -155.6(2)
C4 V1 C1 Si1 2 7.4(2)
C3 V1 C1 Si1 2 43.5(3)
C3 V1 C1 Si1 . 162.4(2)
C5 C1 C2 C3 . 0.8(3)
Si1 C1 C2 C3 . 179.7(2)
V1 C1 C2 C3 . -62.9(2)
C5 C1 C2 V1 . 63.7(2)
Si1 C1 C2 V1 . -117.4(3)
C5 V1 C2 C1 . -39.36(18)
C5 V1 C2 C1 2 38.7(3)
C2 V1 C2 C1 2 167.67(19)
C4 V1 C2 C1 . -81.0(2)
C4 V1 C2 C1 2 81.1(2)
C3 V1 C2 C1 2 125.64(19)
C3 V1 C2 C1 . -120.2(3)
C5 V1 C2 C3 . 80.8(2)
C5 V1 C2 C3 2 158.9(2)
C2 V1 C2 C3 2 -72.15(17)
C1 V1 C2 C3 . 120.2(3)
C4 V1 C2 C3 . 39.17(18)
C4 V1 C2 C3 2 -158.69(18)
C3 V1 C2 C3 2 -114.2(2)
C1 C2 C3 C4 . -0.8(3)
V1 C2 C3 C4 . -63.00(19)
C1 C2 C3 Si2 . -175.6(2)
V1 C2 C3 Si2 . 122.2(2)
C1 C2 C3 V1 . 62.2(2)
C10 Si2 C3 C2 . 111.5(3)
C9 Si2 C3 C2 . -127.2(3)
C11 Si2 C3 C2 . -7.2(3)
C10 Si2 C3 C4 . -62.3(3)
C9 Si2 C3 C4 . 59.0(3)
C11 Si2 C3 C4 . 179.0(3)
C10 Si2 C3 V1 . -154.5(2)
C9 Si2 C3 V1 . -33.2(2)
C11 Si2 C3 V1 . 86.8(2)
C5 V1 C3 C2 . -77.8(2)
C5 V1 C3 C2 2 -126.1(5)
C2 V1 C3 C2 2 137.5(2)
C1 V1 C3 C2 . -35.47(18)
C1 V1 C3 C2 2 -178.44(19)
C4 V1 C3 C2 . -113.8(3)
C4 V1 C3 C2 2 49.1(4)
C3 V1 C3 C2 2 92.88(18)
C5 V1 C3 C4 . 36.05(19)
C5 V1 C3 C4 2 -12.3(6)
C2 V1 C3 C4 2 -108.7(2)
C2 V1 C3 C4 . 113.8(3)
C1 V1 C3 C4 . 78.4(2)
C1 V1 C3 C4 2 -64.6(2)
C4 V1 C3 C4 2 162.9(2)
C3 V1 C3 C4 2 -153.3(2)
C5 V1 C3 Si2 . 157.4(2)
C5 V1 C3 Si2 2 109.1(5)
C2 V1 C3 Si2 2 12.7(2)
C2 V1 C3 Si2 . -124.9(3)
C1 V1 C3 Si2 . -160.3(2)
C1 V1 C3 Si2 2 56.7(3)
C4 V1 C3 Si2 . 121.3(3)
C3 V1 C3 Si2 2 -31.97(15)
C2 C3 C4 C5 . 0.4(3)
Si2 C3 C4 C5 . 175.4(2)
V1 C3 C4 C5 . -62.3(2)
C2 C3 C4 V1 . 62.72(19)
Si2 C3 C4 V1 . -122.3(2)
C5 V1 C4 C5 2 -65.2(3)
C2 V1 C4 C5 2 -144.3(2)
C1 V1 C4 C5 . 37.54(19)
C1 V1 C4 C5 2 -104.6(2)
C3 V1 C4 C5 2 -178.2(3)
C3 V1 C4 C5 . 118.4(3)
C5 V1 C4 C3 . -118.4(3)
C5 V1 C4 C3 2 176.39(17)
C2 V1 C4 C3 2 97.2(2)
C2 V1 C4 C3 . -38.95(17)
C1 V1 C4 C3 . -80.89(19)
C1 V1 C4 C3 2 136.95(18)
C3 V1 C4 C3 2 63.4(4)
C3 C4 C5 C1 . 0.1(4)
C3 C4 C5 V1 . 63.0(2)
C2 C1 C5 C4 . -0.5(3)
Si1 C1 C5 C4 . -179.5(2)
V1 C1 C5 C4 . 63.5(2)
C2 C1 C5 V1 . -64.0(2)
Si1 C1 C5 V1 . 117.0(2)
C5 V1 C5 C4 2 132.8(2)
C2 V1 C5 C4 2 68.4(3)
C1 V1 C5 C4 . -117.6(3)
C1 V1 C5 C4 2 93.1(2)
C4 V1 C5 C4 2 167.21(15)
C3 V1 C5 C4 2 176.8(4)
C3 V1 C5 C4 . -36.89(19)
C5 V1 C5 C1 2 -109.6(2)
C2 V1 C5 C1 2 -174.0(2)
C2 V1 C5 C1 . 38.62(18)
C1 V1 C5 C1 2 -149.29(18)
C4 V1 C5 C1 . 117.6(3)
C4 V1 C5 C1 2 -75.2(2)
C3 V1 C5 C1 2 -65.6(6)
C3 V1 C5 C1 . 80.74(19)
